data_1568717
loop_
_publ_author_name
'Hou, Fei'
'Liu, Minjie'
'Ru, Tong'
'Tan, Zequn'
'Ning, Yingtang'
'Chen, Fen-Er'

_publ_section_title
;
 Chiral spirosiladiphosphines: ligand development and applications in
 Rh-catalyzed asymmetric hydrosilylation/cyclization of 1,6-enynes with
 enhanced reactivity.
;
_journal_issue 17
_journal_name_full 'Chemical science'
_journal_page_first 4641
_journal_page_last 4646
_journal_paper_doi 10.1039/d2sc06349b
_journal_volume 14
_journal_year 2023
_chemical_formula_sum 'C42 H38 Cl6 P2 Pd Si'
_chemical_formula_weight 951.85
_space_group_crystal_system orthorhombic
_space_group_IT_number 19
_space_group_name_Hall 'P 2ac 2ab'
_space_group_name_H-M_alt 'P 21 21 21'
_atom_sites_solution_hydrogens geom
_audit_creation_method SHELXL-2014/7
_audit_update_record
;
2022-11-17 deposited with the CCDC.	2023-03-27 downloaded from the CCDC.
;
_cell_angle_alpha 90
_cell_angle_beta 90
_cell_angle_gamma 90
_cell_formula_units_Z 4
_cell_length_a 9.9943(14)
_cell_length_b 20.420(3)
_cell_length_c 20.447(3)
_cell_measurement_reflns_used 9962
_cell_measurement_temperature 173(2)
_cell_measurement_theta_max 58.12
_cell_measurement_theta_min 4.28
_cell_volume 4172.9(10)
_computing_cell_refinement 'Bruker SAINT'
_computing_data_collection 'Bruker APEX2'
_computing_data_reduction 'Bruker SAINT'
_computing_molecular_graphics 'Bruker SHELXTL'
_computing_publication_material 'Bruker SHELXTL'
_computing_structure_refinement 'SHELXL-2014/7 (Sheldrick, 2014)'
_computing_structure_solution 'SHELXS-97 (Sheldrick 2008)'
_diffrn_ambient_temperature 173(2)
_diffrn_measured_fraction_theta_full 0.999
_diffrn_measured_fraction_theta_max 0.999
_diffrn_measurement_device_type 'Bruker APEX-II CCD'
_diffrn_measurement_method '\f and \w scans'
_diffrn_radiation_type GaK\a
_diffrn_radiation_wavelength 1.34139
_diffrn_reflns_av_R_equivalents 0.0259
_diffrn_reflns_av_unetI/netI 0.0257
_diffrn_reflns_Laue_measured_fraction_full 0.999
_diffrn_reflns_Laue_measured_fraction_max 0.999
_diffrn_reflns_limit_h_max 12
_diffrn_reflns_limit_h_min -12
_diffrn_reflns_limit_k_max 25
_diffrn_reflns_limit_k_min -25
_diffrn_reflns_limit_l_max 25
_diffrn_reflns_limit_l_min -25
_diffrn_reflns_number 29824
_diffrn_reflns_point_group_measured_fraction_full 0.994
_diffrn_reflns_point_group_measured_fraction_max 0.994
_diffrn_reflns_theta_full 53.594
_diffrn_reflns_theta_max 57.489
_diffrn_reflns_theta_min 4.207
_exptl_absorpt_coefficient_mu 5.600
_exptl_absorpt_correction_T_max 0.805
_exptl_absorpt_correction_T_min 0.502
_exptl_absorpt_correction_type multi-scan
_exptl_absorpt_process_details sadabs
_exptl_crystal_colour yellow
_exptl_crystal_density_diffrn 1.515
_exptl_crystal_description block
_exptl_crystal_F_000 1928
_exptl_crystal_size_max 0.270
_exptl_crystal_size_mid 0.140
_exptl_crystal_size_min 0.040
_refine_diff_density_max 0.546
_refine_diff_density_min -0.480
_refine_diff_density_rms 0.052
_refine_ls_abs_structure_details
; 
 Flack x determined using 3570 quotients [(I+)-(I-)]/[(I+)+(I-)] 
 (Parsons, Flack and Wagner, Acta Cryst. B69 (2013) 249-259). 
;
_refine_ls_abs_structure_Flack 0.092(3)
_refine_ls_extinction_method none
_refine_ls_goodness_of_fit_ref 1.054
_refine_ls_hydrogen_treatment constr
_refine_ls_matrix_type full
_refine_ls_number_parameters 469
_refine_ls_number_reflns 8649
_refine_ls_number_restraints 0
_refine_ls_restrained_S_all 1.054
_refine_ls_R_factor_all 0.0251
_refine_ls_R_factor_gt 0.0238
_refine_ls_shift/su_max 0.003
_refine_ls_shift/su_mean 0.000
_refine_ls_structure_factor_coef Fsqd
_refine_ls_weighting_details 'w=1/[\s^2^(Fo^2^)+(0.0097P)^2^+3.4954P] where P=(Fo^2^+2Fc^2^)/3'
_refine_ls_weighting_scheme calc
_refine_ls_wR_factor_gt 0.0522
_refine_ls_wR_factor_ref 0.0528
_reflns_Friedel_coverage 0.787
_reflns_Friedel_fraction_full 0.988
_reflns_Friedel_fraction_max 0.989
_reflns_number_gt 8380
_reflns_number_total 8649
_reflns_threshold_expression 'I > 2\s(I)'
_cod_data_source_file d2sc06349b2.cif
_cod_data_source_block ga_221024d_a
_cod_depositor_comments 'Adding full bibliography for 1568716--1568717.cif.'
_cod_database_code 1568717
_shelx_shelxl_version_number 2014/7
_shelx_space_group_comment
; 
The symmetry employed for this shelxl refinement is uniquely defined 
by the following loop, which should always be used as a source of 
symmetry information in preference to the above space-group names. 
They are only intended as comments. 
;
_shelx_estimated_absorpt_t_min 0.313
_shelx_estimated_absorpt_t_max 0.807

loop_
_space_group_symop_operation_xyz
'x, y, z'
'-x+1/2, -y, z+1/2'
'-x, y+1/2, -z+1/2'
'x+1/2, -y+1/2, -z'

loop_
_atom_site_label
_atom_site_type_symbol
_atom_site_fract_x
_atom_site_fract_y
_atom_site_fract_z
_atom_site_U_iso_or_equiv
_atom_site_adp_type
_atom_site_occupancy
_atom_site_site_symmetry_order
_atom_site_calc_flag
_atom_site_refinement_flags_posn
_atom_site_refinement_flags_adp
_atom_site_refinement_flags_occupancy
_atom_site_disorder_assembly
_atom_site_disorder_group
Pd1 Pd 0.49821(2) 0.54788(2) 0.64902(2) 0.01897(6) Uani 1 1 d . . . . .
Cl1 Cl 0.38379(9) 0.64333(4) 0.61831(4) 0.03017(18) Uani 1 1 d . . . . .
Cl2 Cl 0.32239(8) 0.52577(4) 0.72172(4) 0.02895(18) Uani 1 1 d . . . . .
P1 P 0.58559(8) 0.44990(4) 0.67874(4) 0.01933(15) Uani 1 1 d . . . . .
P2 P 0.63714(8) 0.57591(4) 0.56373(4) 0.02037(16) Uani 1 1 d . . . . .
Si1 Si 0.70278(10) 0.40445(5) 0.51033(4) 0.0247(2) Uani 1 1 d . . . . .
C1 C 0.5465(3) 0.38554(16) 0.55792(16) 0.0244(7) Uani 1 1 d . . . . .
C2 C 0.5036(4) 0.39352(14) 0.62290(14) 0.0219(6) Uani 1 1 d . . . . .
C3 C 0.3795(3) 0.36859(16) 0.64269(18) 0.0267(7) Uani 1 1 d . . . . .
H3 H 0.3510 0.3740 0.6867 0.032 Uiso 1 1 calc R U . . .
C4 C 0.2978(4) 0.33608(18) 0.59838(19) 0.0325(8) Uani 1 1 d . . . . .
H4 H 0.2149 0.3182 0.6125 0.039 Uiso 1 1 calc R U . . .
C5 C 0.3367(4) 0.32968(18) 0.53380(19) 0.0321(8) Uani 1 1 d . . . . .
H5 H 0.2789 0.3090 0.5032 0.038 Uiso 1 1 calc R U . . .
C6 C 0.4605(3) 0.35343(17) 0.51346(17) 0.0281(8) Uani 1 1 d . . . . .
C7 C 0.5085(5) 0.34645(18) 0.44344(16) 0.0371(8) Uani 1 1 d . . . . .
H7A H 0.4323 0.3521 0.4130 0.044 Uiso 1 1 calc R U . . .
H7B H 0.5466 0.3022 0.4367 0.044 Uiso 1 1 calc R U . . .
C8 C 0.6161(4) 0.39899(19) 0.42959(17) 0.0341(8) Uani 1 1 d . . . . .
H8A H 0.5751 0.4413 0.4172 0.041 Uiso 1 1 calc R U . . .
H8B H 0.6782 0.3848 0.3946 0.041 Uiso 1 1 calc R U . . .
C9 C 0.8195(3) 0.47346(16) 0.53105(15) 0.0228(7) Uani 1 1 d . . . . .
C10 C 0.8039(3) 0.54021(16) 0.54890(14) 0.0222(6) Uani 1 1 d . . . . .
C11 C 0.9165(3) 0.57869(18) 0.55837(16) 0.0261(7) Uani 1 1 d . . . . .
H11 H 0.9056 0.6238 0.5684 0.031 Uiso 1 1 calc R U . . .
C12 C 1.0453(3) 0.5529(2) 0.55358(16) 0.0296(8) Uani 1 1 d . . . . .
H12 H 1.1210 0.5801 0.5608 0.035 Uiso 1 1 calc R U . . .
C13 C 1.0617(4) 0.48781(19) 0.53831(16) 0.0288(8) Uani 1 1 d . . . . .
H13 H 1.1491 0.4696 0.5360 0.035 Uiso 1 1 calc R U . . .
C14 C 0.9502(3) 0.44833(18) 0.52623(15) 0.0256(7) Uani 1 1 d . . . . .
C15 C 0.9674(4) 0.37725(18) 0.5063(2) 0.0349(9) Uani 1 1 d . . . . .
H15A H 1.0370 0.3566 0.5340 0.042 Uiso 1 1 calc R U . . .
H15B H 0.9976 0.3750 0.4603 0.042 Uiso 1 1 calc R U . . .
C16 C 0.8359(4) 0.33988(18) 0.51382(19) 0.0336(8) Uani 1 1 d . . . . .
H16A H 0.8331 0.3163 0.5561 0.040 Uiso 1 1 calc R U . . .
H16B H 0.8245 0.3078 0.4779 0.040 Uiso 1 1 calc R U . . .
C17 C 0.7654(3) 0.43787(16) 0.67879(15) 0.0223(7) Uani 1 1 d . . . . .
C18 C 0.8184(4) 0.37473(17) 0.67556(17) 0.0279(7) Uani 1 1 d . . . . .
H18 H 0.7616 0.3384 0.6673 0.033 Uiso 1 1 calc R U . . .
C19 C 0.9553(4) 0.3653(2) 0.68448(18) 0.0336(8) Uani 1 1 d . . . . .
H19 H 0.9924 0.3225 0.6822 0.040 Uiso 1 1 calc R U . . .
C20 C 1.0364(4) 0.4184(2) 0.69666(18) 0.0355(9) Uani 1 1 d . . . . .
H20 H 1.1299 0.4120 0.7018 0.043 Uiso 1 1 calc R U . . .
C21 C 0.9843(4) 0.48074(18) 0.70152(15) 0.0304(8) Uani 1 1 d . . . . .
H21 H 1.0412 0.5168 0.7107 0.037 Uiso 1 1 calc R U . . .
C22 C 0.8478(3) 0.49026(17) 0.69281(16) 0.0251(7) Uani 1 1 d . . . . .
H22 H 0.8111 0.5330 0.6965 0.030 Uiso 1 1 calc R U . . .
C23 C 0.5520(3) 0.42039(17) 0.76159(15) 0.0235(7) Uani 1 1 d . . . . .
C24 C 0.5460(4) 0.35346(18) 0.77412(18) 0.0306(8) Uani 1 1 d . . . . .
H24 H 0.5490 0.3233 0.7388 0.037 Uiso 1 1 calc R U . . .
C25 C 0.5356(4) 0.3306(2) 0.83759(18) 0.0373(9) Uani 1 1 d . . . . .
H25 H 0.5319 0.2848 0.8459 0.045 Uiso 1 1 calc R U . . .
C26 C 0.5305(4) 0.3744(2) 0.88869(18) 0.0393(10) Uani 1 1 d . . . . .
H26 H 0.5210 0.3588 0.9322 0.047 Uiso 1 1 calc R U . . .
C27 C 0.5392(4) 0.4405(2) 0.87714(18) 0.0381(9) Uani 1 1 d . . . . .
H27 H 0.5374 0.4703 0.9128 0.046 Uiso 1 1 calc R U . . .
C28 C 0.5507(3) 0.46395(19) 0.81368(17) 0.0302(8) Uani 1 1 d . . . . .
H28 H 0.5576 0.5097 0.8059 0.036 Uiso 1 1 calc R U . . .
C29 C 0.5484(3) 0.56196(16) 0.48715(16) 0.0250(7) Uani 1 1 d . . . . .
C30 C 0.4171(4) 0.53945(18) 0.48693(17) 0.0281(7) Uani 1 1 d . . . . .
H30 H 0.3731 0.5307 0.5272 0.034 Uiso 1 1 calc R U . . .
C31 C 0.3501(4) 0.52966(19) 0.42847(18) 0.0343(9) Uani 1 1 d . . . . .
H31 H 0.2603 0.5145 0.4289 0.041 Uiso 1 1 calc R U . . .
C32 C 0.4133(4) 0.5419(2) 0.36924(17) 0.0345(8) Uani 1 1 d . . . . .
H32 H 0.3671 0.5352 0.3292 0.041 Uiso 1 1 calc R U . . .
C33 C 0.5448(4) 0.5640(2) 0.36906(17) 0.0354(9) Uani 1 1 d . . . . .
H33 H 0.5885 0.5730 0.3288 0.042 Uiso 1 1 calc R U . . .
C34 C 0.6121(4) 0.57276(18) 0.42752(17) 0.0305(8) Uani 1 1 d . . . . .
H34 H 0.7030 0.5864 0.4270 0.037 Uiso 1 1 calc R U . . .
C35 C 0.6784(4) 0.66235(16) 0.56958(18) 0.0280(7) Uani 1 1 d . . . . .
C36 C 0.7173(4) 0.68563(18) 0.6307(2) 0.0350(8) Uani 1 1 d . . . . .
H36 H 0.7078 0.6585 0.6681 0.042 Uiso 1 1 calc R U . . .
C37 C 0.7699(4) 0.7482(2) 0.6374(3) 0.0488(11) Uani 1 1 d . . . . .
H37 H 0.7977 0.7636 0.6791 0.059 Uiso 1 1 calc R U . . .
C38 C 0.7815(5) 0.7877(2) 0.5830(3) 0.0616(14) Uani 1 1 d . . . . .
H38 H 0.8183 0.8304 0.5872 0.074 Uiso 1 1 calc R U . . .
C39 C 0.7404(5) 0.7661(2) 0.5231(3) 0.0607(14) Uani 1 1 d . . . . .
H39 H 0.7481 0.7939 0.4861 0.073 Uiso 1 1 calc R U . . .
C40 C 0.6873(5) 0.70351(19) 0.5157(2) 0.0423(10) Uani 1 1 d . . . . .
H40 H 0.6574 0.6890 0.4741 0.051 Uiso 1 1 calc R U . . .
C41 C 0.4291(6) 0.6716(3) 0.7977(3) 0.0600(14) Uani 1 1 d . . . . .
H41A H 0.3884 0.6275 0.7953 0.072 Uiso 1 1 calc R U . . .
H41B H 0.4080 0.6950 0.7566 0.072 Uiso 1 1 calc R U . . .
Cl3 Cl 0.36016(16) 0.71467(7) 0.86425(6) 0.0693(4) Uani 1 1 d . . . . .
Cl4 Cl 0.60116(16) 0.66415(10) 0.80552(8) 0.0828(5) Uani 1 1 d . . . . .
C42 C 0.0827(5) 0.6729(2) 0.6967(2) 0.0480(11) Uani 1 1 d . . . . .
H42A H 0.0259 0.6625 0.6585 0.058 Uiso 1 1 calc R U . . .
H42B H 0.1609 0.6431 0.6959 0.058 Uiso 1 1 calc R U . . .
Cl5 Cl 0.13845(15) 0.75388(7) 0.69053(8) 0.0735(4) Uani 1 1 d . . . . .
Cl6 Cl -0.0086(2) 0.65932(8) 0.76839(6) 0.0817(4) Uani 1 1 d . . . . .

loop_
_atom_site_aniso_label
_atom_site_aniso_U_11
_atom_site_aniso_U_22
_atom_site_aniso_U_33
_atom_site_aniso_U_23
_atom_site_aniso_U_13
_atom_site_aniso_U_12
Pd1 0.01978(10) 0.01988(10) 0.01724(9) -0.00047(8) 0.00112(10) 0.00099(11)
Cl1 0.0312(4) 0.0279(4) 0.0315(4) 0.0048(3) 0.0033(3) 0.0088(4)
Cl2 0.0223(4) 0.0320(4) 0.0325(4) 0.0037(3) 0.0072(3) 0.0006(3)
P1 0.0203(4) 0.0205(4) 0.0172(3) 0.0002(3) 0.0007(3) 0.0002(3)
P2 0.0221(4) 0.0213(4) 0.0176(4) 0.0009(3) 0.0014(3) 0.0002(3)
Si1 0.0282(5) 0.0253(5) 0.0208(4) -0.0039(4) 0.0028(4) 0.0003(4)
C1 0.0285(17) 0.0208(15) 0.0240(16) -0.0029(13) -0.0031(13) 0.0015(13)
C2 0.0245(14) 0.0196(13) 0.0218(13) -0.0015(11) 0.0016(16) 0.0025(15)
C3 0.0241(16) 0.0264(17) 0.0298(17) -0.0034(14) 0.0034(14) -0.0029(13)
C4 0.0243(18) 0.035(2) 0.038(2) -0.0054(16) -0.0002(15) -0.0046(15)
C5 0.0300(19) 0.0289(18) 0.037(2) -0.0095(16) -0.0055(16) -0.0025(15)
C6 0.0324(19) 0.0243(16) 0.0277(17) -0.0059(14) -0.0044(14) 0.0016(14)
C7 0.043(2) 0.0414(19) 0.0264(16) -0.0104(14) 0.002(2) -0.007(2)
C8 0.041(2) 0.038(2) 0.0228(17) -0.0065(15) 0.0021(16) 0.0001(17)
C9 0.0259(16) 0.0279(16) 0.0146(14) 0.0023(12) 0.0013(13) 0.0009(13)
C10 0.0239(15) 0.0274(17) 0.0152(14) 0.0042(13) 0.0020(12) -0.0007(14)
C11 0.0256(17) 0.0323(18) 0.0203(16) -0.0011(14) 0.0012(13) -0.0034(15)
C12 0.0252(16) 0.039(2) 0.0242(16) 0.0017(16) 0.0010(13) -0.0048(15)
C13 0.0228(16) 0.041(2) 0.0226(17) 0.0029(15) 0.0018(13) 0.0001(15)
C14 0.0267(15) 0.0314(17) 0.0186(14) 0.0016(15) 0.0047(12) 0.0046(15)
C15 0.032(2) 0.0349(19) 0.038(2) -0.0066(16) 0.0064(15) 0.0071(15)
C16 0.039(2) 0.0298(19) 0.0324(19) -0.0060(15) 0.0054(16) 0.0044(16)
C17 0.0227(15) 0.0287(18) 0.0154(14) 0.0031(12) 0.0012(12) -0.0011(13)
C18 0.0288(17) 0.0295(18) 0.0253(16) 0.0019(14) 0.0045(14) 0.0013(14)
C19 0.0303(18) 0.041(2) 0.0292(18) 0.0026(16) 0.0047(15) 0.0116(16)
C20 0.0224(19) 0.058(3) 0.0257(17) 0.0037(17) 0.0007(13) 0.0024(16)
C21 0.0262(19) 0.0438(19) 0.0213(15) 0.0012(14) -0.0015(15) -0.0043(17)
C22 0.0263(17) 0.0305(18) 0.0185(15) 0.0029(13) 0.0011(13) -0.0015(14)
C23 0.0199(14) 0.0304(17) 0.0202(15) 0.0012(13) 0.0013(12) -0.0018(13)
C24 0.0330(18) 0.0310(18) 0.0277(17) 0.0025(15) 0.0042(14) 0.0014(15)
C25 0.040(2) 0.040(2) 0.0319(19) 0.0109(16) 0.0021(15) -0.0036(16)
C26 0.035(2) 0.060(3) 0.0231(17) 0.0098(17) -0.0020(15) -0.0095(18)
C27 0.037(2) 0.056(3) 0.0214(16) -0.0068(17) -0.0018(14) -0.0050(17)
C28 0.0293(17) 0.037(2) 0.0242(17) -0.0030(15) -0.0014(14) -0.0009(15)
C29 0.0286(16) 0.0281(19) 0.0183(15) 0.0028(13) 0.0001(13) 0.0025(13)
C30 0.0306(18) 0.0320(19) 0.0218(16) 0.0001(15) 0.0029(14) 0.0022(15)
C31 0.0272(18) 0.048(2) 0.0283(18) -0.0030(16) -0.0040(15) -0.0017(16)
C32 0.0375(19) 0.043(2) 0.0227(17) -0.0006(16) -0.0081(14) -0.0005(18)
C33 0.043(2) 0.046(2) 0.0171(16) 0.0034(15) 0.0020(14) 0.0009(16)
C34 0.0276(18) 0.040(2) 0.0233(17) 0.0021(15) -0.0003(14) -0.0004(16)
C35 0.0261(17) 0.0258(17) 0.0321(18) 0.0007(14) 0.0039(15) -0.0009(14)
C36 0.0324(19) 0.0295(18) 0.043(2) -0.0059(16) 0.0012(16) 0.0023(15)
C37 0.040(2) 0.035(2) 0.071(3) -0.014(2) -0.001(2) -0.0018(18)
C38 0.055(3) 0.029(2) 0.100(4) -0.005(3) 0.014(3) -0.011(2)
C39 0.067(3) 0.034(2) 0.081(4) 0.020(2) 0.021(3) -0.004(2)
C40 0.055(3) 0.032(2) 0.041(2) 0.0100(17) 0.010(2) -0.0025(19)
C41 0.072(3) 0.053(3) 0.055(3) -0.020(2) -0.013(3) 0.008(3)
Cl3 0.0912(10) 0.0662(8) 0.0505(7) 0.0107(6) 0.0102(7) 0.0321(7)
Cl4 0.0616(8) 0.1197(14) 0.0670(9) -0.0135(9) 0.0061(7) 0.0088(9)
C42 0.049(3) 0.051(3) 0.044(2) -0.014(2) 0.005(2) 0.000(2)
Cl5 0.0688(9) 0.0512(7) 0.1005(11) -0.0165(7) 0.0216(8) -0.0022(6)
Cl6 0.0980(11) 0.0969(10) 0.0503(7) -0.0014(6) 0.0237(9) -0.0016(11)

loop_
_atom_type_symbol
_atom_type_description
_atom_type_scat_dispersion_real
_atom_type_scat_dispersion_imag
_atom_type_scat_source
C C 0.0137 0.0067 'International Tables Vol C Tables 4.2.6.8 and 6.1.1.4'
H H 0.0000 0.0000 'International Tables Vol C Tables 4.2.6.8 and 6.1.1.4'
Cl Cl 0.3281 0.5435 'International Tables Vol C Tables 4.2.6.8 and 6.1.1.4'
P P 0.2543 0.3332 'International Tables Vol C Tables 4.2.6.8 and 6.1.1.4'
Pd Pd 0.0375 3.1039 'International Tables Vol C Tables 4.2.6.8 and 6.1.1.4'
Si Si 0.2153 0.2529 'International Tables Vol C Tables 4.2.6.8 and 6.1.1.4'

loop_
_geom_angle_atom_site_label_1
_geom_angle_atom_site_label_2
_geom_angle_atom_site_label_3
_geom_angle
_geom_angle_site_symmetry_1
_geom_angle_site_symmetry_3
_geom_angle_publ_flag
P1 Pd1 P2 100.97(3) . . ?
P1 Pd1 Cl1 173.43(3) . . ?
P2 Pd1 Cl1 83.38(3) . . ?
P1 Pd1 Cl2 87.07(3) . . ?
P2 Pd1 Cl2 168.55(3) . . ?
Cl1 Pd1 Cl2 87.96(3) . . ?
C17 P1 C2 111.17(16) . . ?
C17 P1 C23 97.85(15) . . ?
C2 P1 C23 106.89(15) . . ?
C17 P1 Pd1 120.11(11) . . ?
C2 P1 Pd1 102.55(10) . . ?
C23 P1 Pd1 117.94(12) . . ?
C35 P2 C29 108.60(16) . . ?
C35 P2 C10 100.95(16) . . ?
C29 P2 C10 103.71(14) . . ?
C35 P2 Pd1 109.18(12) . . ?
C29 P2 Pd1 108.57(11) . . ?
C10 P2 Pd1 124.85(10) . . ?
C8 Si1 C16 108.72(18) . . ?
C8 Si1 C9 122.17(16) . . ?
C16 Si1 C9 94.49(16) . . ?
C8 Si1 C1 93.43(16) . . ?
C16 Si1 C1 115.18(16) . . ?
C9 Si1 C1 123.60(15) . . ?
C2 C1 C6 118.5(3) . . ?
C2 C1 Si1 136.0(3) . . ?
C6 C1 Si1 105.5(2) . . ?
C3 C2 C1 120.1(3) . . ?
C3 C2 P1 116.6(2) . . ?
C1 C2 P1 122.0(3) . . ?
C4 C3 C2 120.4(3) . . ?
C5 C4 C3 120.2(3) . . ?
C4 C5 C6 120.2(3) . . ?
C5 C6 C1 120.7(3) . . ?
C5 C6 C7 122.0(3) . . ?
C1 C6 C7 117.3(3) . . ?
C6 C7 C8 109.1(3) . . ?
C7 C8 Si1 101.7(2) . . ?
C14 C9 C10 118.1(3) . . ?
C14 C9 Si1 106.7(2) . . ?
C10 C9 Si1 135.2(3) . . ?
C11 C10 C9 119.4(3) . . ?
C11 C10 P2 119.1(3) . . ?
C9 C10 P2 121.4(2) . . ?
C10 C11 C12 121.7(3) . . ?
C13 C12 C11 119.4(3) . . ?
C12 C13 C14 120.2(3) . . ?
C13 C14 C9 121.2(3) . . ?
C13 C14 C15 120.6(3) . . ?
C9 C14 C15 118.2(3) . . ?
C14 C15 C16 110.7(3) . . ?
C15 C16 Si1 104.8(2) . . ?
C22 C17 C18 119.9(3) . . ?
C22 C17 P1 119.1(3) . . ?
C18 C17 P1 120.1(3) . . ?
C19 C18 C17 119.6(3) . . ?
C20 C19 C18 119.5(4) . . ?
C19 C20 C21 121.2(3) . . ?
C20 C21 C22 119.4(3) . . ?
C17 C22 C21 120.3(3) . . ?
C28 C23 C24 119.2(3) . . ?
C28 C23 P1 120.1(3) . . ?
C24 C23 P1 120.1(3) . . ?
C25 C24 C23 120.5(3) . . ?
C26 C25 C24 119.7(4) . . ?
C27 C26 C25 120.4(3) . . ?
C26 C27 C28 120.3(4) . . ?
C23 C28 C27 119.8(4) . . ?
C30 C29 C34 118.8(3) . . ?
C30 C29 P2 120.9(3) . . ?
C34 C29 P2 120.3(3) . . ?
C31 C30 C29 120.4(3) . . ?
C30 C31 C32 120.5(3) . . ?
C31 C32 C33 119.4(3) . . ?
C34 C33 C32 120.0(3) . . ?
C33 C34 C29 120.9(3) . . ?
C40 C35 C36 119.2(3) . . ?
C40 C35 P2 123.4(3) . . ?
C36 C35 P2 117.0(3) . . ?
C37 C36 C35 120.6(4) . . ?
C38 C37 C36 119.4(5) . . ?
C39 C38 C37 120.5(4) . . ?
C38 C39 C40 120.6(5) . . ?
C35 C40 C39 119.7(4) . . ?
Cl4 C41 Cl3 111.1(3) . . ?
Cl6 C42 Cl5 112.2(2) . . ?

loop_
_geom_bond_atom_site_label_1
_geom_bond_atom_site_label_2
_geom_bond_distance
_geom_bond_site_symmetry_2
_geom_bond_publ_flag
Pd1 P1 2.2660(9) . ?
Pd1 P2 2.3015(8) . ?
Pd1 Cl1 2.3454(8) . ?
Pd1 Cl2 2.3455(8) . ?
P1 C17 1.814(3) . ?
P1 C2 1.817(3) . ?
P1 C23 1.829(3) . ?
P2 C35 1.817(3) . ?
P2 C29 1.822(3) . ?
P2 C10 1.844(3) . ?
Si1 C8 1.868(4) . ?
Si1 C16 1.874(4) . ?
Si1 C9 1.878(4) . ?
Si1 C1 1.880(4) . ?
C1 C2 1.406(4) . ?
C1 C6 1.413(5) . ?
C2 C3 1.401(5) . ?
C3 C4 1.389(5) . ?
C4 C5 1.383(5) . ?
C5 C6 1.393(5) . ?
C6 C7 1.516(5) . ?
C7 C8 1.545(6) . ?
C9 C14 1.407(5) . ?
C9 C10 1.420(5) . ?
C10 C11 1.386(5) . ?
C11 C12 1.395(5) . ?
C12 C13 1.375(5) . ?
C13 C14 1.397(5) . ?
C14 C15 1.517(5) . ?
C15 C16 1.528(5) . ?
C17 C22 1.381(5) . ?
C17 C18 1.396(5) . ?
C18 C19 1.393(5) . ?
C19 C20 1.376(6) . ?
C20 C21 1.379(6) . ?
C21 C22 1.389(5) . ?
C23 C28 1.388(5) . ?
C23 C24 1.392(5) . ?
C24 C25 1.383(5) . ?
C25 C26 1.376(6) . ?
C26 C27 1.374(6) . ?
C27 C28 1.388(5) . ?
C29 C30 1.390(5) . ?
C29 C34 1.393(5) . ?
C30 C31 1.385(5) . ?
C31 C32 1.388(5) . ?
C32 C33 1.389(6) . ?
C33 C34 1.383(5) . ?
C35 C40 1.388(5) . ?
C35 C36 1.393(5) . ?
C36 C37 1.388(6) . ?
C37 C38 1.380(7) . ?
C38 C39 1.366(8) . ?
C39 C40 1.391(6) . ?
C41 Cl4 1.734(6) . ?
C41 Cl3 1.761(5) . ?
C42 Cl6 1.748(5) . ?
C42 Cl5 1.749(5) . ?

loop_
_geom_torsion_atom_site_label_1
_geom_torsion_atom_site_label_2
_geom_torsion_atom_site_label_3
_geom_torsion_atom_site_label_4
_geom_torsion
_geom_torsion_site_symmetry_1
_geom_torsion_site_symmetry_2
_geom_torsion_site_symmetry_3
_geom_torsion_site_symmetry_4
_geom_torsion_publ_flag
C8 Si1 C1 C2 -161.5(4) . . . . ?
C16 Si1 C1 C2 86.0(4) . . . . ?
C9 Si1 C1 C2 -28.6(4) . . . . ?
C8 Si1 C1 C6 21.5(3) . . . . ?
C16 Si1 C1 C6 -91.1(3) . . . . ?
C9 Si1 C1 C6 154.4(2) . . . . ?
C6 C1 C2 C3 1.4(5) . . . . ?
Si1 C1 C2 C3 -175.3(3) . . . . ?
C6 C1 C2 P1 -165.1(3) . . . . ?
Si1 C1 C2 P1 18.1(5) . . . . ?
C17 P1 C2 C3 143.1(3) . . . . ?
C23 P1 C2 C3 37.4(3) . . . . ?
Pd1 P1 C2 C3 -87.3(2) . . . . ?
C17 P1 C2 C1 -50.0(3) . . . . ?
C23 P1 C2 C1 -155.7(3) . . . . ?
Pd1 P1 C2 C1 79.6(3) . . . . ?
C1 C2 C3 C4 -0.2(5) . . . . ?
P1 C2 C3 C4 167.0(3) . . . . ?
C2 C3 C4 C5 -1.8(5) . . . . ?
C3 C4 C5 C6 2.6(6) . . . . ?
C4 C5 C6 C1 -1.4(5) . . . . ?
C4 C5 C6 C7 178.9(4) . . . . ?
C2 C1 C6 C5 -0.6(5) . . . . ?
Si1 C1 C6 C5 177.0(3) . . . . ?
C2 C1 C6 C7 179.1(3) . . . . ?
Si1 C1 C6 C7 -3.3(4) . . . . ?
C5 C6 C7 C8 157.7(4) . . . . ?
C1 C6 C7 C8 -22.0(5) . . . . ?
C6 C7 C8 Si1 34.8(4) . . . . ?
C16 Si1 C8 C7 85.9(3) . . . . ?
C9 Si1 C8 C7 -166.0(2) . . . . ?
C1 Si1 C8 C7 -32.1(3) . . . . ?
C8 Si1 C9 C14 -103.8(3) . . . . ?
C16 Si1 C9 C14 11.6(2) . . . . ?
C1 Si1 C9 C14 136.0(2) . . . . ?
C8 Si1 C9 C10 76.0(4) . . . . ?
C16 Si1 C9 C10 -168.6(3) . . . . ?
C1 Si1 C9 C10 -44.2(4) . . . . ?
C14 C9 C10 C11 2.5(4) . . . . ?
Si1 C9 C10 C11 -177.3(3) . . . . ?
C14 C9 C10 P2 -174.5(2) . . . . ?
Si1 C9 C10 P2 5.7(4) . . . . ?
C35 P2 C10 C11 12.7(3) . . . . ?
C29 P2 C10 C11 125.2(3) . . . . ?
Pd1 P2 C10 C11 -110.1(2) . . . . ?
C35 P2 C10 C9 -170.3(3) . . . . ?
C29 P2 C10 C9 -57.9(3) . . . . ?
Pd1 P2 C10 C9 66.8(3) . . . . ?
C9 C10 C11 C12 -2.8(5) . . . . ?
P2 C10 C11 C12 174.2(3) . . . . ?
C10 C11 C12 C13 0.8(5) . . . . ?
C11 C12 C13 C14 1.5(5) . . . . ?
C12 C13 C14 C9 -1.7(5) . . . . ?
C12 C13 C14 C15 177.2(3) . . . . ?
C10 C9 C14 C13 -0.3(5) . . . . ?
Si1 C9 C14 C13 179.5(3) . . . . ?
C10 C9 C14 C15 -179.2(3) . . . . ?
Si1 C9 C14 C15 0.6(4) . . . . ?
C13 C14 C15 C16 164.7(3) . . . . ?
C9 C14 C15 C16 -16.3(5) . . . . ?
C14 C15 C16 Si1 22.8(4) . . . . ?
C8 Si1 C16 C15 106.4(3) . . . . ?
C9 Si1 C16 C15 -19.8(3) . . . . ?
C1 Si1 C16 C15 -150.4(2) . . . . ?
C2 P1 C17 C22 151.4(2) . . . . ?
C23 P1 C17 C22 -97.0(3) . . . . ?
Pd1 P1 C17 C22 31.8(3) . . . . ?
C2 P1 C17 C18 -39.2(3) . . . . ?
C23 P1 C17 C18 72.4(3) . . . . ?
Pd1 P1 C17 C18 -158.8(2) . . . . ?
C22 C17 C18 C19 -2.0(5) . . . . ?
P1 C17 C18 C19 -171.4(3) . . . . ?
C17 C18 C19 C20 0.3(5) . . . . ?
C18 C19 C20 C21 1.3(5) . . . . ?
C19 C20 C21 C22 -1.2(5) . . . . ?
C18 C17 C22 C21 2.2(5) . . . . ?
P1 C17 C22 C21 171.7(3) . . . . ?
C20 C21 C22 C17 -0.6(5) . . . . ?
C17 P1 C23 C28 91.8(3) . . . . ?
C2 P1 C23 C28 -153.2(3) . . . . ?
Pd1 P1 C23 C28 -38.4(3) . . . . ?
C17 P1 C23 C24 -79.3(3) . . . . ?
C2 P1 C23 C24 35.7(3) . . . . ?
Pd1 P1 C23 C24 150.4(2) . . . . ?
C28 C23 C24 C25 1.5(5) . . . . ?
P1 C23 C24 C25 172.8(3) . . . . ?
C23 C24 C25 C26 0.3(6) . . . . ?
C24 C25 C26 C27 -1.7(6) . . . . ?
C25 C26 C27 C28 1.2(6) . . . . ?
C24 C23 C28 C27 -2.0(5) . . . . ?
P1 C23 C28 C27 -173.2(3) . . . . ?
C26 C27 C28 C23 0.6(5) . . . . ?
C35 P2 C29 C30 -117.2(3) . . . . ?
C10 P2 C29 C30 136.0(3) . . . . ?
Pd1 P2 C29 C30 1.4(3) . . . . ?
C35 P2 C29 C34 63.8(3) . . . . ?
C10 P2 C29 C34 -42.9(3) . . . . ?
Pd1 P2 C29 C34 -177.6(3) . . . . ?
C34 C29 C30 C31 -1.7(5) . . . . ?
P2 C29 C30 C31 179.3(3) . . . . ?
C29 C30 C31 C32 0.3(6) . . . . ?
C30 C31 C32 C33 0.1(6) . . . . ?
C31 C32 C33 C34 0.8(6) . . . . ?
C32 C33 C34 C29 -2.3(6) . . . . ?
C30 C29 C34 C33 2.7(5) . . . . ?
P2 C29 C34 C33 -178.3(3) . . . . ?
C29 P2 C35 C40 -22.4(4) . . . . ?
C10 P2 C35 C40 86.2(4) . . . . ?
Pd1 P2 C35 C40 -140.6(3) . . . . ?
C29 P2 C35 C36 165.1(3) . . . . ?
C10 P2 C35 C36 -86.3(3) . . . . ?
Pd1 P2 C35 C36 46.8(3) . . . . ?
C40 C35 C36 C37 -2.8(6) . . . . ?
P2 C35 C36 C37 170.1(3) . . . . ?
C35 C36 C37 C38 1.0(6) . . . . ?
C36 C37 C38 C39 0.7(7) . . . . ?
C37 C38 C39 C40 -0.6(8) . . . . ?
C36 C35 C40 C39 2.8(6) . . . . ?
P2 C35 C40 C39 -169.5(4) . . . . ?
C38 C39 C40 C35 -1.2(7) . . . . ?
